data_7109890
loop_
_publ_author_name
'Mona H. Mohamed'
'Sameh K. Elsaidi'
'Tony Pham'
'Katherine A. Forrest'
'Brant Tudor'
'Lukasz Wojtas'
'Brian Space'
'Michael J. Zaworotko'

_publ_section_title
;
 Pillar substitution modulates CO2 affinity in 'mmo' topology networks
;
_journal_name_full Chem.Commun.
_journal_page_first 9809
_journal_paper_doi 10.1039/c3cc44745f
_journal_volume 49
_journal_year 2013
_chemical_formula_sum 'C25.33 H22 N4.67 Ni O8.67 W'
_chemical_formula_weight 773.04
_chemical_name_systematic
; 
 ? 
;
_space_group_IT_number 155
_symmetry_cell_setting trigonal
_symmetry_space_group_name_Hall 'R 3 2"'
_symmetry_space_group_name_H-M 'R 3 2 :H'
_atom_sites_solution_hydrogens geom
_atom_sites_solution_primary direct
_atom_sites_solution_secondary difmap
_audit_creation_method SHELXL-97
_cell_angle_alpha 90.00
_cell_angle_beta 90.00
_cell_angle_gamma 120.00
_cell_formula_units_Z 9
_cell_length_a 21.1295(3)
_cell_length_b 21.1295(3)
_cell_length_c 18.0194(3)
_cell_measurement_temperature 228(2)
_cell_volume 6967.06(18)
_computing_cell_refinement 'APEX2 (Bruker, 2010); SAINT (Bruker, 2009)'
_computing_data_collection 'APEX2 (Bruker, 2010)'
_computing_data_reduction 'SAINT (Bruker, 2009);XPREP(Sheldrick,2008)'
_computing_publication_material 'APEX2 (Bruker, 2010)'
_computing_structure_refinement 'SHELXL-97 (Sheldrick, 2008); OLEX2 (2009)'
_computing_structure_solution 'SHELXS-97 (Sheldrick, 2008)'
_diffrn_ambient_temperature 228(2)
_diffrn_measured_fraction_theta_full 0.995
_diffrn_measured_fraction_theta_max 0.989
_diffrn_measurement_device_type 'BRUKER SMART APEXII CCD'
_diffrn_measurement_method 'omega scans'
_diffrn_radiation_monochromator graphite
_diffrn_radiation_source 'fine-focus sealed tube'
_diffrn_radiation_type CuK\a
_diffrn_radiation_wavelength 1.54178
_diffrn_reflns_av_R_equivalents 0.0287
_diffrn_reflns_av_sigmaI/netI 0.0193
_diffrn_reflns_limit_h_max 24
_diffrn_reflns_limit_h_min -25
_diffrn_reflns_limit_k_max 25
_diffrn_reflns_limit_k_min -25
_diffrn_reflns_limit_l_max 20
_diffrn_reflns_limit_l_min -21
_diffrn_reflns_number 15543
_diffrn_reflns_theta_full 66.60
_diffrn_reflns_theta_max 68.68
_diffrn_reflns_theta_min 6.86
_exptl_absorpt_coefficient_mu 7.982
_exptl_absorpt_correction_T_max 0.5024
_exptl_absorpt_correction_T_min 0.2850
_exptl_absorpt_correction_type multi-scan
_exptl_absorpt_process_details 'SADABS; (Sheldrick, 2003)'
_exptl_crystal_colour green
_exptl_crystal_density_diffrn 1.658
_exptl_crystal_density_method 'not measured'
_exptl_crystal_description rod
_exptl_crystal_F_000 3402
_exptl_crystal_size_max 0.21
_exptl_crystal_size_mid 0.14
_exptl_crystal_size_min 0.10
_refine_diff_density_max 0.600
_refine_diff_density_min -0.757
_refine_diff_density_rms 0.078
_refine_ls_abs_structure_details 'Flack H D (1983), Acta Cryst. A39, 876-881'
_refine_ls_abs_structure_Flack 0.00(5)
_refine_ls_extinction_method none
_refine_ls_goodness_of_fit_ref 1.072
_refine_ls_hydrogen_treatment mixed
_refine_ls_matrix_type full
_refine_ls_number_parameters 195
_refine_ls_number_reflns 2841
_refine_ls_number_restraints 0
_refine_ls_restrained_S_all 1.072
_refine_ls_R_factor_all 0.0188
_refine_ls_R_factor_gt 0.0187
_refine_ls_shift/su_max 0.001
_refine_ls_shift/su_mean 0.000
_refine_ls_structure_factor_coef Fsqd
_refine_ls_weighting_details 'calc w=1/[\s^2^(Fo^2^)+(0.0352P)^2^+3.4705P] where P=(Fo^2^+2Fc^2^)/3'
_refine_ls_weighting_scheme calc
_refine_ls_wR_factor_gt 0.0488
_refine_ls_wR_factor_ref 0.0488
_reflns_number_gt 2834
_reflns_number_total 2841
_reflns_threshold_expression >2sigma(I)
_cod_data_source_file c3cc44745f.txt
_cod_data_source_block WOFOUR-1-Ni
_cod_original_sg_symbol_H-M R32
_cod_database_code 7109890

loop_
_symmetry_equiv_pos_as_xyz
'x, y, z'
'-y, x-y, z'
'-x+y, -x, z'
'x-y, -y, -z'
'-x, -x+y, -z'
'y, x, -z'
'x+2/3, y+1/3, z+1/3'
'-y+2/3, x-y+1/3, z+1/3'
'-x+y+2/3, -x+1/3, z+1/3'
'x-y+2/3, -y+1/3, -z+1/3'
'-x+2/3, -x+y+1/3, -z+1/3'
'y+2/3, x+1/3, -z+1/3'
'x+1/3, y+2/3, z+2/3'
'-y+1/3, x-y+2/3, z+2/3'
'-x+y+1/3, -x+2/3, z+2/3'
'x-y+1/3, -y+2/3, -z+2/3'
'-x+1/3, -x+y+2/3, -z+2/3'
'y+1/3, x+2/3, -z+2/3'

loop_
_atom_site_label
_atom_site_type_symbol
_atom_site_fract_x
_atom_site_fract_y
_atom_site_fract_z
_atom_site_U_iso_or_equiv
_atom_site_adp_type
_atom_site_occupancy
_atom_site_symmetry_multiplicity
_atom_site_calc_flag
_atom_site_refinement_flags
W1 W 0.0000 0.207146(8) 0.5000 0.01656(7) Uani 1 2 d S
Ni1 Ni 0.04860(3) 0.3333 0.3333 0.01192(14) Uani 1 2 d S
O2 O 0.01578(12) 0.26377(12) 0.42148(11) 0.0223(5) Uani 1 1 d .
N1 N 0.60851(15) 0.60474(17) 0.62043(12) 0.0196(5) Uani 1 1 d .
N2 N 0.15156(14) 0.39646(15) 0.38506(15) 0.0198(5) Uani 1 1 d .
C11 C 0.58562(19) 0.6371(2) 0.57200(17) 0.0237(6) Uani 1 1 d .
H11 H 0.6193 0.6844 0.5554 0.028 Uiso 1 1 calc R
C9 C 0.48797(19) 0.5007(2) 0.6184(2) 0.0298(7) Uani 1 1 d .
H9 H 0.4554 0.4536 0.6361 0.036 Uiso 1 1 calc R
C2 C 0.2453(2) 0.4001(2) 0.4631(2) 0.0372(9) Uani 1 1 d .
H2 H 0.2616 0.3744 0.4927 0.045 Uiso 1 1 calc R
C8 C 0.46451(19) 0.5338(2) 0.56706(18) 0.0285(7) Uani 1 1 d .
C1 C 0.1789(2) 0.3632(2) 0.4274(2) 0.0293(7) Uani 1 1 d .
H1 H 0.1512 0.3122 0.4327 0.035 Uiso 1 1 calc R
C5 C 0.1926(2) 0.4693(2) 0.3786(2) 0.0295(7) Uani 1 1 d .
H5 H 0.1748 0.4938 0.3493 0.035 Uiso 1 1 calc R
C3 C 0.2878(2) 0.4748(2) 0.4557(2) 0.0371(9) Uani 1 1 d .
C12 C 0.51517(19) 0.6045(2) 0.54532(19) 0.0291(7) Uani 1 1 d .
H12 H 0.5014 0.6300 0.5124 0.035 Uiso 1 1 calc R
O1 O -0.07715(17) 0.12021(15) 0.48292(17) 0.0420(7) Uani 1 1 d .
C7 C 0.3897(2) 0.4926(2) 0.5377(2) 0.0378(9) Uani 1 1 d .
H7 H 0.3599 0.4446 0.5550 0.045 Uiso 1 1 calc R
C6 C 0.3610(2) 0.5180(2) 0.4888(3) 0.0429(10) Uani 1 1 d .
H6 H 0.3894 0.5671 0.4742 0.051 Uiso 1 1 calc R
C4 C 0.2594(2) 0.5100(2) 0.4125(2) 0.0415(9) Uani 1 1 d .
H4 H 0.2857 0.5611 0.4069 0.050 Uiso 1 1 calc R
C10 C 0.55956(19) 0.53763(19) 0.64311(19) 0.0256(7) Uani 1 1 d .
H10 H 0.5744 0.5143 0.6776 0.031 Uiso 1 1 calc R
O3 O 0.3762(5) 0.5749(6) 0.3054(5) 0.058(3) Uani 0.33 1 d P
N5 N 0.3333 0.6667 0.5462(8) 0.137(5) Uani 1 3 d S
O6 O 0.3109(5) 0.3269(6) 0.6237(5) 0.081(3) Uiso 0.50 1 d P
O7 O 0.3685(8) 0.6487(8) 0.2732(7) 0.073(3) Uiso 0.33 1 d P
O8 O -0.2148(4) -0.0028(4) 0.4723(5) 0.066(2) Uiso 0.50 1 d P
O9 O 0.2426(7) 0.2433(7) 0.6268(7) 0.099(3) Uiso 0.50 1 d P
O4 O 0.3333 0.6071(9) 0.1667 0.075(5) Uiso 0.33 2 d SP
C13 C 0.3014(19) 0.6121(17) 0.5904(16) 0.110(8) Uiso 0.33 1 d P
C14 C 0.266(2) 0.548(2) 0.642(2) 0.162(14) Uiso 0.33 1 d P
H14A H 0.2660 0.5062 0.6196 0.244 Uiso 0.33 1 calc PR
H14B H 0.2158 0.5359 0.6515 0.244 Uiso 0.33 1 calc PR
H14C H 0.2926 0.5600 0.6885 0.244 Uiso 0.33 1 calc PR

loop_
_atom_site_aniso_label
_atom_site_aniso_U_11
_atom_site_aniso_U_22
_atom_site_aniso_U_33
_atom_site_aniso_U_23
_atom_site_aniso_U_13
_atom_site_aniso_U_12
W1 0.02252(11) 0.01585(8) 0.01352(9) 0.00007(3) 0.00015(7) 0.01126(5)
Ni1 0.0113(3) 0.0167(3) 0.0096(3) -0.0016(2) -0.00081(12) 0.00833(16)
O2 0.0254(12) 0.0295(11) 0.0130(9) -0.0009(8) 0.0013(8) 0.0146(10)
N1 0.0145(13) 0.0274(15) 0.0176(10) -0.0055(11) -0.0048(11) 0.0110(10)
N2 0.0125(12) 0.0247(14) 0.0215(12) -0.0029(10) -0.0041(10) 0.0089(11)
C11 0.0215(17) 0.0280(18) 0.0223(14) 0.0000(14) -0.0038(13) 0.0127(14)
C9 0.0206(17) 0.0265(18) 0.0355(18) -0.0008(15) -0.0093(14) 0.0066(15)
C2 0.0274(19) 0.035(2) 0.048(2) 0.0016(17) -0.0189(18) 0.0150(17)
C8 0.0195(17) 0.0339(18) 0.0301(15) -0.0034(14) -0.0087(14) 0.0117(15)
C1 0.0200(16) 0.0240(17) 0.0392(18) 0.0020(14) -0.0097(14) 0.0076(14)
C5 0.0267(18) 0.0268(17) 0.0356(18) -0.0008(14) -0.0121(14) 0.0138(15)
C3 0.0236(19) 0.034(2) 0.048(2) -0.0036(17) -0.0167(17) 0.0104(16)
C12 0.0232(18) 0.0358(19) 0.0280(16) 0.0014(14) -0.0095(14) 0.0145(16)
O1 0.0483(17) 0.0231(13) 0.0490(15) -0.0040(12) -0.0043(13) 0.0137(13)
C7 0.0215(18) 0.038(2) 0.045(2) -0.0034(17) -0.0150(16) 0.0076(16)
C6 0.0260(19) 0.0320(19) 0.060(3) -0.0035(18) -0.0225(18) 0.0063(15)
C4 0.0293(19) 0.0254(18) 0.060(2) -0.0021(16) -0.0225(18) 0.0066(15)
C10 0.0233(17) 0.0277(17) 0.0253(16) 0.0022(14) -0.0075(14) 0.0123(15)
O3 0.046(5) 0.074(7) 0.047(5) 0.002(5) 0.020(4) 0.024(5)
N5 0.153(9) 0.153(9) 0.104(10) 0.000 0.000 0.077(4)

loop_
_atom_type_symbol
_atom_type_description
_atom_type_scat_dispersion_real
_atom_type_scat_dispersion_imag
_atom_type_scat_source
C C 0.0181 0.0091 'International Tables Vol C Tables 4.2.6.8 and 6.1.1.4'
H H 0.0000 0.0000 'International Tables Vol C Tables 4.2.6.8 and 6.1.1.4'
N N 0.0311 0.0180 'International Tables Vol C Tables 4.2.6.8 and 6.1.1.4'
Ni Ni -3.0029 0.5091 'International Tables Vol C Tables 4.2.6.8 and 6.1.1.4'
O O 0.0492 0.0322 'International Tables Vol C Tables 4.2.6.8 and 6.1.1.4'
W W -5.4734 5.5774 'International Tables Vol C Tables 4.2.6.8 and 6.1.1.4'

loop_
_geom_angle_atom_site_label_1
_geom_angle_atom_site_label_2
_geom_angle_atom_site_label_3
_geom_angle
_geom_angle_site_symmetry_1
_geom_angle_site_symmetry_3
O1 W1 O1 109.5(2) 5_556 .
O1 W1 O2 110.13(13) 5_556 .
O1 W1 O2 109.05(12) . .
O1 W1 O2 109.05(12) 5_556 5_556
O1 W1 O2 110.13(13) . 5_556
O2 W1 O2 109.01(14) . 5_556
O2 Ni1 O2 177.67(13) . 16
O2 Ni1 N2 89.04(10) . .
O2 Ni1 N2 89.31(10) 16 .
O2 Ni1 N2 89.30(10) . 16
O2 Ni1 N2 89.04(10) 16 16
N2 Ni1 N2 89.07(15) . 16
O2 Ni1 N1 89.30(10) . 13_444
O2 Ni1 N1 92.45(10) 16 13_444
N2 Ni1 N1 176.32(10) . 13_444
N2 Ni1 N1 94.20(10) 16 13_444
O2 Ni1 N1 92.45(10) . 4_566
O2 Ni1 N1 89.30(9) 16 4_566
N2 Ni1 N1 94.20(10) . 4_566
N2 Ni1 N1 176.32(10) 16 4_566
N1 Ni1 N1 82.59(13) 13_444 4_566
W1 O2 Ni1 172.17(13) . .
C10 N1 C11 117.1(3) . .
C10 N1 Ni1 123.6(2) . 7
C11 N1 Ni1 118.9(2) . 7
C5 N2 C1 116.6(3) . .
C5 N2 Ni1 123.8(2) . .
C1 N2 Ni1 119.6(2) . .
N1 C11 C12 123.2(3) . .
N1 C11 H11 118.4 . .
C12 C11 H11 118.4 . .
C10 C9 C8 119.7(3) . .
C10 C9 H9 120.2 . .
C8 C9 H9 120.2 . .
C3 C2 C1 119.9(3) . .
C3 C2 H2 120.0 . .
C1 C2 H2 120.0 . .
C12 C8 C9 116.8(3) . .
C12 C8 C7 123.8(3) . .
C9 C8 C7 119.3(3) . .
N2 C1 C2 123.4(3) . .
N2 C1 H1 118.3 . .
C2 C1 H1 118.3 . .
N2 C5 C4 123.5(3) . .
N2 C5 H5 118.3 . .
C4 C5 H5 118.3 . .
C2 C3 C4 117.1(3) . .
C2 C3 C6 123.4(3) . .
C4 C3 C6 119.4(4) . .
C11 C12 C8 119.9(3) . .
C11 C12 H12 120.0 . .
C8 C12 H12 120.0 . .
C6 C7 C8 125.0(4) . .
C6 C7 H7 117.5 . .
C8 C7 H7 117.5 . .
C7 C6 C3 124.7(4) . .
C7 C6 H6 117.6 . .
C3 C6 H6 117.6 . .
C5 C4 C3 119.5(4) . .
C5 C4 H4 120.3 . .
C3 C4 H4 120.3 . .
N1 C10 C9 123.2(3) . .
N1 C10 H10 118.4 . .
C9 C10 H10 118.4 . .
C13 N5 C13 85(2) . 3_565
C13 N5 C13 85(2) . 2_665
C13 N5 C13 85(2) 3_565 2_665
O9 O6 O6 109.1(8) . 11_556
O7 O7 O7 60.003(4) 2_665 3_565
O7 O7 O3 159.8(6) 2_665 .
O7 O7 O3 112.9(12) 3_565 .
N5 C13 C14 178(3) . .
N5 C13 C13 47.3(11) . 2_665
C14 C13 C13 132(3) . 2_665
N5 C13 C13 47.3(11) . 3_565
C14 C13 C13 134(3) . 3_565
C13 C13 C13 60.001(6) 2_665 3_565
C13 C14 H14A 109.5 . .
C13 C14 H14B 109.5 . .
H14A C14 H14B 109.5 . .
C13 C14 H14C 109.5 . .
H14A C14 H14C 109.5 . .
H14B C14 H14C 109.5 . .

loop_
_geom_bond_atom_site_label_1
_geom_bond_atom_site_label_2
_geom_bond_distance
_geom_bond_site_symmetry_2
W1 O1 1.770(3) 5_556
W1 O1 1.770(3) .
W1 O2 1.774(2) .
W1 O2 1.774(2) 5_556
Ni1 O2 2.036(2) .
Ni1 O2 2.036(2) 16
Ni1 N2 2.116(3) .
Ni1 N2 2.117(3) 16
Ni1 N1 2.131(3) 13_444
Ni1 N1 2.131(3) 4_566
N1 C10 1.334(5) .
N1 C11 1.339(4) .
N1 Ni1 2.131(3) 7
N2 C5 1.341(5) .
N2 C1 1.347(5) .
C11 C12 1.377(5) .
C11 H11 0.9400 .
C9 C10 1.384(5) .
C9 C8 1.391(5) .
C9 H9 0.9400 .
C2 C3 1.378(6) .
C2 C1 1.378(5) .
C2 H2 0.9400 .
C8 C12 1.390(5) .
C8 C7 1.470(5) .
C1 H1 0.9400 .
C5 C4 1.375(5) .
C5 H5 0.9400 .
C3 C4 1.402(6) .
C3 C6 1.473(5) .
C12 H12 0.9400 .
C7 C6 1.326(6) .
C7 H7 0.9400 .
C6 H6 0.9400 .
C4 H4 0.9400 .
C10 H10 0.9400 .
O3 O7 1.747(18) .
N5 C13 1.28(3) .
N5 C13 1.28(3) 3_565
N5 C13 1.28(3) 2_665
O6 O9 1.631(16) .
O6 O6 1.753(19) 11_556
O7 O7 1.71(2) 2_665
O7 O7 1.71(2) 3_565
O8 O8 1.004(17) 4_556
C13 C14 1.50(5) .
C13 C13 1.74(5) 2_665
C13 C13 1.74(5) 3_565
C14 H14A 0.9700 .
C14 H14B 0.9700 .
C14 H14C 0.9700 .
